data_4345046
loop_
_publ_author_name
'Ueno, Takahiro'
'Fujinami, Takeshi'
'Matsumoto, Naohide'
'Furusawa, Masaki'
'Irie, Ryo'
'Re, Nazzareno'
'Kanetomo, Takuya'
'Ishida, Takayuki'
'Sunatsuki, Yukinari'

_publ_section_title
;
 Circular and Chainlike Copper(II)-Lanthanide(III) Complexes Generated by
 Assembly Reactions of Racemic and Chiral Copper(II) Cross-Linking Ligand
 Complexes with Ln(III)(NO3)3&#x00B7;6H2O (Ln(III) = Gd(III), Tb(III),
 Dy(III)).
;
_journal_issue 3
_journal_name_full 'Inorganic chemistry'
_journal_page_first 1679
_journal_page_last 1695
_journal_paper_doi 10.1021/acs.inorgchem.6b02668
_journal_volume 56
_journal_year 2017
_chemical_formula_moiety 'C32 H28 Cu N3 Na O4'
_chemical_formula_sum 'C32 H28 Cu N3 Na O4'
_chemical_formula_weight 605.13
_space_group_IT_number 61
_symmetry_cell_setting orthorhombic
_symmetry_Int_Tables_number 61
_symmetry_space_group_name_Hall '-P 2ac 2ab'
_symmetry_space_group_name_H-M 'P b c a'
_atom_sites_solution_hydrogens geom
_atom_sites_solution_primary direct
_atom_sites_solution_secondary difmap
_cell_angle_alpha 90.0000
_cell_angle_beta 90.0000
_cell_angle_gamma 90.0000
_cell_formula_units_Z 8
_cell_length_a 17.2573(7)
_cell_length_b 13.7983(5)
_cell_length_c 23.6297(8)
_cell_measurement_reflns_used 22375
_cell_measurement_temperature 150
_cell_measurement_theta_max 27.45
_cell_measurement_theta_min 3.08
_cell_volume 5626.7(4)
_computing_cell_refinement 'RAPID AUTO'
_computing_data_collection 'RAPID AUTO (Rigaku, ????)'
_computing_data_reduction 'RAPID AUTO'
_computing_molecular_graphics 'CrystalStructure 4.0'
_computing_publication_material 'CrystalStructure 4.0 (Rigaku, 2010)'
_computing_structure_refinement 'CRYSTALS (Carruthers, et al., 1999)'
_computing_structure_solution 'SIR92 (Altomare, et al., 1994)'
_diffrn_ambient_temperature 150
_diffrn_detector_area_resol_mean 10.000
_diffrn_measured_fraction_theta_full 0.997
_diffrn_measured_fraction_theta_max 0.997
_diffrn_measurement_device_type 'Rigaku R-AXIS RAPID'
_diffrn_measurement_method \w
_diffrn_radiation_type 'Mo K\a'
_diffrn_radiation_wavelength 0.71075
_diffrn_reflns_av_R_equivalents 0.1174
_diffrn_reflns_limit_h_max 22
_diffrn_reflns_limit_h_min -22
_diffrn_reflns_limit_k_max 17
_diffrn_reflns_limit_k_min -17
_diffrn_reflns_limit_l_max 30
_diffrn_reflns_limit_l_min -25
_diffrn_reflns_number 49477
_diffrn_reflns_theta_full 27.48
_diffrn_reflns_theta_max 27.48
_diffrn_standards_number 0
_exptl_absorpt_coefficient_mu 0.835
_exptl_absorpt_correction_T_max 0.912
_exptl_absorpt_correction_T_min 0.873
_exptl_absorpt_correction_type numerical
_exptl_absorpt_process_details 'NUMABS (Rigaku, 1999)'
_exptl_crystal_colour brown
_exptl_crystal_density_diffrn 1.429
_exptl_crystal_density_method 'not measured'
_exptl_crystal_description platelet
_exptl_crystal_F_000 2504.00
_exptl_crystal_size_max 0.663
_exptl_crystal_size_mid 0.233
_exptl_crystal_size_min 0.111
_refine_diff_density_max 0.665
_refine_diff_density_min -0.593
_refine_ls_extinction_method none
_refine_ls_goodness_of_fit_ref 1.061
_refine_ls_hydrogen_treatment constr
_refine_ls_number_parameters 398
_refine_ls_number_reflns 3656
_refine_ls_R_factor_gt 0.0559
_refine_ls_shift/su_max 0.000
_refine_ls_structure_factor_coef Fsqd
_refine_ls_weighting_details
;
    Chebychev polynomial with 3 parameters (Carruthers & Watkin, 1979)
    2669.9700    3699.8700    1089.2100
;
_refine_ls_weighting_scheme calc
_refine_ls_wR_factor_ref 0.0892
_reflns_number_gt 3656
_reflns_number_total 6423
_reflns_threshold_expression F^2^>2.0\s(F^2^)
_cod_data_source_file ic6b02668_si_007.cif
_cod_data_source_block NaCu(RR)(SS)3EtO-150K-2
_cod_depositor_comments 'Adding full bibliography for 4345045--4345047.cif.'
_cod_original_cell_volume 5626.8(4)
_cod_database_code 4345046

loop_
_symmetry_equiv_pos_site_id
_symmetry_equiv_pos_as_xyz
1 +X,+Y,+Z
2 1/2-X,1/2+Y,+Z
3 +X,1/2-Y,1/2+Z
4 1/2-X,-Y,1/2+Z
5 -X,-Y,-Z
6 1/2+X,1/2-Y,-Z
7 -X,1/2+Y,1/2-Z
8 1/2+X,+Y,1/2-Z

loop_
_atom_site_label
_atom_site_type_symbol
_atom_site_fract_x
_atom_site_fract_y
_atom_site_fract_z
_atom_site_U_iso_or_equiv
_atom_site_adp_type
_atom_site_occupancy
_atom_site_symmetry_multiplicity
_atom_site_calc_flag
_atom_site_refinement_flags
Cu1 Cu 0.56126(3) 0.85957(4) 0.33465(2) 0.03339(13) Uani 1.0 8 d .
Na1 Na 0.64777(9) 1.05523(11) 0.28462(7) 0.0382(5) Uani 1.0 8 d .
O1 O 0.58723(16) 0.9071(2) 0.26249(11) 0.0400(9) Uani 1.0 8 d .
O2 O 0.61403(17) 0.9705(3) 0.36343(11) 0.0421(9) Uani 1.0 8 d .
O3 O 0.44042(17) 0.6572(2) 0.24492(11) 0.0432(9) Uani 1.0 8 d .
O4 O 0.67793(16) 1.1380(2) 0.37864(12) 0.0415(9) Uani 1.0 8 d .
N1 N 0.49717(19) 0.7574(3) 0.30929(14) 0.0386(10) Uani 1.0 8 d .
N2 N 0.5440(2) 0.8084(3) 0.40924(14) 0.0399(11) Uani 1.0 8 d .
N3 N 0.7712(3) 1.0437(4) 0.23672(18) 0.0589(14) Uani 1.0 8 d .
C1 C 0.5560(3) 0.8757(3) 0.21421(16) 0.0325(11) Uani 1.0 8 d .
C2 C 0.5714(3) 0.9306(3) 0.16490(18) 0.0390(12) Uani 1.0 8 d .
C3 C 0.5414(3) 0.9068(4) 0.11329(18) 0.0425(13) Uani 1.0 8 d .
C4 C 0.4959(3) 0.8261(4) 0.10761(17) 0.0416(13) Uani 1.0 8 d .
C5 C 0.4805(3) 0.7700(4) 0.15430(17) 0.0407(13) Uani 1.0 8 d .
C6 C 0.5079(3) 0.7939(3) 0.20876(16) 0.0346(11) Uani 1.0 8 d .
C7 C 0.4806(3) 0.7303(3) 0.25632(18) 0.0378(12) Uani 1.0 8 d .
C8 C 0.4611(3) 0.6984(3) 0.35434(17) 0.0391(12) Uani 1.0 8 d .
C9 C 0.3752(3) 0.7220(3) 0.36442(18) 0.0383(12) Uani 1.0 8 d .
C10 C 0.3346(3) 0.7889(3) 0.3330(2) 0.0418(12) Uani 1.0 8 d .
C11 C 0.2562(3) 0.8055(4) 0.3416(2) 0.0480(14) Uani 1.0 8 d .
C12 C 0.2175(3) 0.7530(4) 0.3823(2) 0.0524(15) Uani 1.0 8 d .
C13 C 0.2559(3) 0.6856(4) 0.4143(2) 0.0515(15) Uani 1.0 8 d .
C14 C 0.3348(3) 0.6698(4) 0.4052(2) 0.0487(14) Uani 1.0 8 d .
C15 C 0.5089(3) 0.7104(4) 0.40879(18) 0.0424(13) Uani 1.0 8 d .
C16 C 0.5728(3) 0.6331(3) 0.41559(18) 0.0401(12) Uani 1.0 8 d .
C17 C 0.6035(3) 0.5822(4) 0.3700(2) 0.0466(14) Uani 1.0 8 d .
C18 C 0.6592(3) 0.5100(4) 0.3790(3) 0.0512(15) Uani 1.0 8 d .
C19 C 0.6832(3) 0.4896(4) 0.4327(3) 0.0517(15) Uani 1.0 8 d .
C20 C 0.6544(3) 0.5423(4) 0.4777(3) 0.0567(16) Uani 1.0 8 d .
C21 C 0.5990(3) 0.6126(4) 0.4688(2) 0.0517(15) Uani 1.0 8 d .
C22 C 0.5547(3) 0.8540(4) 0.45627(17) 0.0420(12) Uani 1.0 8 d .
C23 C 0.5904(3) 0.9467(4) 0.46289(18) 0.0413(13) Uani 1.0 8 d .
C24 C 0.5990(3) 0.9855(4) 0.51821(19) 0.0494(15) Uani 1.0 8 d .
C25 C 0.6320(3) 1.0742(4) 0.5268(2) 0.0534(15) Uani 1.0 8 d .
C26 C 0.6579(3) 1.1285(4) 0.48060(19) 0.0491(14) Uani 1.0 8 d .
C27 C 0.6523(3) 1.0930(4) 0.42670(18) 0.0396(13) Uani 1.0 8 d .
C28 C 0.6177(3) 1.0009(3) 0.41599(18) 0.0374(12) Uani 1.0 8 d .
C29 C 0.7178(3) 1.2288(4) 0.3856(2) 0.0490(14) Uani 1.0 8 d .
C30 C 0.7411(3) 1.2637(4) 0.3278(3) 0.0556(15) Uani 1.0 8 d .
C31 C 0.8297(3) 1.0445(4) 0.2147(2) 0.0498(15) Uani 1.0 8 d .
C32 C 0.9051(3) 1.0455(4) 0.1869(3) 0.0614(17) Uani 1.0 8 d .
H1 H 0.6025 0.9854 0.1685 0.0467 Uiso 1.0 8 calc R
H2 H 0.5525 0.9452 0.0820 0.0511 Uiso 1.0 8 calc R
H3 H 0.4757 0.8092 0.0725 0.0499 Uiso 1.0 8 calc R
H4 H 0.4509 0.7141 0.1502 0.0488 Uiso 1.0 8 calc R
H5 H 0.4644 0.6304 0.3427 0.0469 Uiso 1.0 8 calc R
H6 H 0.3607 0.8240 0.3053 0.0501 Uiso 1.0 8 calc R
H7 H 0.2298 0.8512 0.3200 0.0576 Uiso 1.0 8 calc R
H8 H 0.1649 0.7637 0.3881 0.0630 Uiso 1.0 8 calc R
H9 H 0.2293 0.6508 0.4419 0.0618 Uiso 1.0 8 calc R
H10 H 0.3614 0.6248 0.4270 0.0584 Uiso 1.0 8 calc R
H11 H 0.4738 0.7048 0.4412 0.0509 Uiso 1.0 8 calc R
H12 H 0.5873 0.5970 0.3335 0.0560 Uiso 1.0 8 calc R
H13 H 0.6794 0.4757 0.3485 0.0614 Uiso 1.0 8 calc R
H14 H 0.7190 0.4402 0.4387 0.0620 Uiso 1.0 8 calc R
H15 H 0.6726 0.5299 0.5140 0.0680 Uiso 1.0 8 calc R
H16 H 0.5788 0.6467 0.4993 0.0620 Uiso 1.0 8 calc R
H17 H 0.5375 0.8235 0.4890 0.0504 Uiso 1.0 8 calc R
H18 H 0.5810 0.9497 0.5489 0.0592 Uiso 1.0 8 calc R
H19 H 0.6376 1.0980 0.5634 0.0640 Uiso 1.0 8 calc R
H20 H 0.6787 1.1898 0.4863 0.0588 Uiso 1.0 8 calc R
H21 H 0.6829 1.2735 0.4044 0.0587 Uiso 1.0 8 calc R
H22 H 0.7625 1.2172 0.4096 0.0587 Uiso 1.0 8 calc R
H23 H 0.7740 1.2162 0.3104 0.0667 Uiso 1.0 8 calc R
H24 H 0.6952 1.2720 0.3053 0.0667 Uiso 1.0 8 calc R
H25 H 0.7682 1.3243 0.3303 0.0667 Uiso 1.0 8 calc R
H26 H 0.9451 1.0378 0.2148 0.0737 Uiso 1.0 8 calc R
H27 H 0.9080 0.9935 0.1600 0.0737 Uiso 1.0 8 calc R
H28 H 0.9119 1.1063 0.1677 0.0738 Uiso 1.0 8 calc R

loop_
_atom_site_aniso_label
_atom_site_aniso_U_11
_atom_site_aniso_U_22
_atom_site_aniso_U_33
_atom_site_aniso_U_12
_atom_site_aniso_U_13
_atom_site_aniso_U_23
Cu1 0.0331(3) 0.0330(3) 0.0341(3) 0.0002(3) -0.0035(3) -0.0014(3)
Na1 0.0349(9) 0.0341(9) 0.0455(10) 0.0009(8) -0.0046(8) 0.0008(8)
O1 0.0417(17) 0.0400(17) 0.0382(16) -0.0083(14) -0.0055(14) -0.0009(14)
O2 0.0487(18) 0.0439(18) 0.0339(16) 0.0006(15) -0.0076(14) -0.0027(14)
O3 0.0467(17) 0.0426(18) 0.0404(16) -0.0154(16) 0.0001(15) -0.0064(14)
O4 0.0394(17) 0.0322(16) 0.0531(18) -0.0019(15) -0.0138(15) -0.0032(15)
N1 0.037(2) 0.045(3) 0.0338(19) -0.0001(18) 0.0011(16) 0.0028(17)
N2 0.038(2) 0.041(2) 0.041(2) 0.0037(17) -0.0046(17) -0.0013(18)
N3 0.048(3) 0.064(3) 0.065(3) -0.001(3) 0.003(3) -0.006(3)
C1 0.0242(19) 0.036(3) 0.037(2) 0.0006(19) -0.0022(18) -0.0042(19)
C2 0.041(3) 0.034(3) 0.042(3) 0.001(2) 0.003(3) -0.002(2)
C3 0.042(3) 0.047(3) 0.039(3) 0.002(3) -0.001(2) -0.000(2)
C4 0.034(3) 0.059(3) 0.032(3) 0.005(3) -0.004(2) -0.005(3)
C5 0.035(3) 0.044(3) 0.043(3) -0.001(2) -0.001(2) -0.007(3)
C6 0.028(2) 0.043(3) 0.033(2) 0.0030(19) 0.0010(18) -0.006(2)
C7 0.034(3) 0.039(3) 0.040(3) -0.001(2) 0.002(2) -0.004(2)
C8 0.042(3) 0.034(3) 0.041(3) -0.005(2) 0.001(2) -0.002(2)
C9 0.034(3) 0.036(3) 0.045(3) -0.001(2) 0.003(2) -0.000(2)
C10 0.037(3) 0.033(3) 0.056(3) -0.000(2) 0.004(3) -0.000(3)
C11 0.035(3) 0.050(3) 0.060(3) -0.000(3) -0.003(3) -0.001(3)
C12 0.031(3) 0.059(4) 0.067(4) 0.001(3) 0.001(3) -0.011(3)
C13 0.039(3) 0.058(4) 0.057(3) -0.009(3) 0.009(3) 0.005(3)
C14 0.039(3) 0.047(3) 0.060(3) -0.005(3) -0.006(3) 0.011(3)
C15 0.046(3) 0.042(3) 0.040(3) -0.000(3) 0.001(2) 0.000(2)
C16 0.035(3) 0.038(3) 0.047(3) -0.003(2) 0.005(2) 0.007(3)
C17 0.043(3) 0.046(3) 0.052(3) 0.001(3) -0.005(3) 0.012(3)
C18 0.038(3) 0.043(3) 0.073(4) 0.001(3) 0.008(3) 0.005(3)
C19 0.033(3) 0.039(3) 0.082(4) -0.003(2) -0.002(3) 0.018(3)
C20 0.047(3) 0.057(4) 0.066(4) 0.003(3) -0.001(3) 0.019(3)
C21 0.046(3) 0.048(3) 0.061(4) 0.011(3) 0.006(3) 0.014(3)
C22 0.040(3) 0.052(3) 0.034(3) 0.000(3) -0.005(2) 0.005(3)
C23 0.037(3) 0.046(3) 0.041(3) 0.004(2) -0.006(2) -0.003(3)
C24 0.047(3) 0.061(4) 0.040(3) 0.005(3) -0.006(3) -0.007(3)
C25 0.054(3) 0.061(4) 0.045(3) 0.001(3) -0.014(3) -0.016(3)
C26 0.047(3) 0.045(3) 0.055(3) 0.002(3) -0.012(3) -0.014(3)
C27 0.031(3) 0.042(3) 0.046(3) 0.003(2) -0.011(2) -0.007(3)
C28 0.033(3) 0.040(3) 0.039(3) 0.007(2) -0.009(2) -0.005(2)
C29 0.029(3) 0.044(3) 0.074(4) -0.001(2) -0.013(3) -0.011(3)
C30 0.044(3) 0.043(3) 0.080(4) 0.000(3) -0.005(3) -0.004(3)
C31 0.046(3) 0.051(3) 0.051(3) -0.006(3) -0.001(3) -0.008(3)
C32 0.044(3) 0.064(4) 0.075(4) -0.009(3) 0.012(3) -0.009(3)

loop_
_atom_type_symbol
_atom_type_description
_atom_type_scat_dispersion_real
_atom_type_scat_dispersion_imag
_atom_type_scat_source
O O 0.0106 0.0060
;
International Tables for Crystallography
(1992, Vol. C, Tables 4.2.6.8 and 6.1.1.4)
;
Cu Cu 0.3201 1.2651
;
International Tables for Crystallography
(1992, Vol. C, Tables 4.2.6.8 and 6.1.1.4)
;
Na Na 0.0362 0.0249
;
International Tables for Crystallography
(1992, Vol. C, Tables 4.2.6.8 and 6.1.1.4)
;
C C 0.0033 0.0016
;
International Tables for Crystallography
(1992, Vol. C, Tables 4.2.6.8 and 6.1.1.4)
;
H H 0.0000 0.0000
;
International Tables for Crystallography
(1992, Vol. C, Table 6.1.1.4)
;
N N 0.0061 0.0033
;
International Tables for Crystallography
(1992, Vol. C, Tables 4.2.6.8 and 6.1.1.4)
;

loop_
_geom_angle_atom_site_label_1
_geom_angle_atom_site_label_2
_geom_angle_atom_site_label_3
_geom_angle
_geom_angle_publ_flag
_geom_angle_site_symmetry_1
_geom_angle_site_symmetry_3
O1 Cu1 O2 85.96(12) yes . .
O1 Cu1 N1 96.44(14) yes . .
O1 Cu1 N2 175.09(14) yes . .
O2 Cu1 N1 172.66(14) yes . .
O2 Cu1 N2 92.42(14) yes . .
N1 Cu1 N2 85.74(15) yes . .
O1 Na1 O2 67.80(11) yes . .
O1 Na1 O3 100.31(12) yes . 7_655
O1 Na1 O4 132.26(12) yes . .
O1 Na1 N3 103.28(14) yes . .
O2 Na1 O3 114.44(13) yes . 7_655
O2 Na1 O4 64.49(11) yes . .
O2 Na1 N3 125.10(15) yes . .
O3 Na1 O4 97.57(11) yes 7_655 .
O3 Na1 N3 120.41(15) yes 7_655 .
O4 Na1 N3 104.92(14) yes . .
Cu1 O1 Na1 101.95(12) yes . .
Cu1 O1 C1 124.4(3) yes . .
Na1 O1 C1 130.6(3) yes . .
Cu1 O2 Na1 104.05(13) yes . .
Cu1 O2 C28 128.1(3) yes . .
Na1 O2 C28 126.8(3) yes . .
Na1 O3 C7 166.3(3) yes 7_645 .
Na1 O4 C27 117.0(3) yes . .
Na1 O4 C29 125.9(3) yes . .
C27 O4 C29 117.1(4) yes . .
Cu1 N1 C7 129.1(3) yes . .
Cu1 N1 C8 115.4(3) yes . .
C7 N1 C8 115.5(4) yes . .
Cu1 N2 C15 113.1(3) yes . .
Cu1 N2 C22 126.0(3) yes . .
C15 N2 C22 120.7(4) yes . .
Na1 N3 C31 175.6(5) yes . .
O1 C1 C2 117.0(4) yes . .
O1 C1 C6 125.3(4) yes . .
C2 C1 C6 117.7(4) yes . .
C1 C2 C3 122.3(4) yes . .
C2 C3 C4 120.1(4) yes . .
C3 C4 C5 119.4(4) yes . .
C4 C5 C6 122.5(4) yes . .
C1 C6 C5 118.0(4) yes . .
C1 C6 C7 125.8(4) yes . .
C5 C6 C7 116.2(4) yes . .
O3 C7 N1 123.0(4) yes . .
O3 C7 C6 118.9(4) yes . .
N1 C7 C6 118.0(4) yes . .
N1 C8 C9 113.7(4) yes . .
N1 C8 C15 108.5(4) yes . .
C9 C8 C15 111.4(4) yes . .
C8 C9 C10 123.4(4) yes . .
C8 C9 C14 118.9(4) yes . .
C10 C9 C14 117.7(4) yes . .
C9 C10 C11 121.9(5) yes . .
C10 C11 C12 119.2(5) yes . .
C11 C12 C13 120.6(5) yes . .
C12 C13 C14 119.4(5) yes . .
C9 C14 C13 121.1(5) yes . .
N2 C15 C8 108.9(4) yes . .
N2 C15 C16 109.8(4) yes . .
C8 C15 C16 113.3(4) yes . .
C15 C16 C17 122.8(4) yes . .
C15 C16 C21 118.4(4) yes . .
C17 C16 C21 118.8(4) yes . .
C16 C17 C18 120.3(5) yes . .
C17 C18 C19 119.7(5) yes . .
C18 C19 C20 119.9(5) yes . .
C19 C20 C21 120.2(5) yes . .
C16 C21 C20 121.1(5) yes . .
N2 C22 C23 126.4(4) yes . .
C22 C23 C24 118.8(4) yes . .
C22 C23 C28 122.0(4) yes . .
C24 C23 C28 119.2(4) yes . .
C23 C24 C25 121.1(5) yes . .
C24 C25 C26 119.9(5) yes . .
C25 C26 C27 120.9(5) yes . .
O4 C27 C26 126.0(4) yes . .
O4 C27 C28 113.1(4) yes . .
C26 C27 C28 120.9(4) yes . .
O2 C28 C23 123.8(4) yes . .
O2 C28 C27 118.2(4) yes . .
C23 C28 C27 118.0(4) yes . .
O4 C29 C30 107.7(4) yes . .
N3 C31 C32 179.6(6) yes . .
C1 C2 H1 117.962 no . .
C3 C2 H1 119.732 no . .
C2 C3 H2 119.640 no . .
C4 C3 H2 120.258 no . .
C3 C4 H3 120.447 no . .
C5 C4 H3 120.199 no . .
C4 C5 H4 119.362 no . .
C6 C5 H4 118.181 no . .
N1 C8 H5 107.541 no . .
C9 C8 H5 107.567 no . .
C15 C8 H5 107.858 no . .
C9 C10 H6 118.751 no . .
C11 C10 H6 119.305 no . .
C10 C11 H7 120.652 no . .
C12 C11 H7 120.130 no . .
C11 C12 H8 119.530 no . .
C13 C12 H8 119.869 no . .
C12 C13 H9 119.998 no . .
C14 C13 H9 120.565 no . .
C9 C14 H10 118.837 no . .
C13 C14 H10 120.047 no . .
N2 C15 H11 108.600 no . .
C8 C15 H11 108.351 no . .
C16 C15 H11 107.793 no . .
C16 C17 H12 119.561 no . .
C18 C17 H12 120.173 no . .
C17 C18 H13 120.067 no . .
C19 C18 H13 120.219 no . .
C18 C19 H14 119.607 no . .
C20 C19 H14 120.480 no . .
C19 C20 H15 119.584 no . .
C21 C20 H15 120.224 no . .
C16 C21 H16 119.037 no . .
C20 C21 H16 119.883 no . .
N2 C22 H17 116.775 no . .
C23 C22 H17 116.869 no . .
C23 C24 H18 118.942 no . .
C25 C24 H18 119.936 no . .
C24 C25 H19 119.805 no . .
C26 C25 H19 120.280 no . .
C25 C26 H20 119.976 no . .
C27 C26 H20 119.148 no . .
O4 C29 H21 107.993 no . .
O4 C29 H22 107.680 no . .
C30 C29 H21 112.283 no . .
C30 C29 H22 111.790 no . .
H21 C29 H22 109.254 no . .
C29 C30 H23 109.166 no . .
C29 C30 H24 108.680 no . .
C29 C30 H25 110.651 no . .
H23 C30 H24 109.439 no . .
H23 C30 H25 109.440 no . .
H24 C30 H25 109.445 no . .
C31 C32 H26 109.304 no . .
C31 C32 H27 109.828 no . .
C31 C32 H28 109.362 no . .
H26 C32 H27 109.445 no . .
H26 C32 H28 109.443 no . .
H27 C32 H28 109.445 no . .

loop_
_geom_bond_atom_site_label_1
_geom_bond_atom_site_label_2
_geom_bond_distance
_geom_bond_publ_flag
_geom_bond_site_symmetry_2
Cu1 O1 1.881(3) yes .
Cu1 O2 1.907(3) yes .
Cu1 N1 1.889(4) yes .
Cu1 N2 1.922(4) yes .
Na1 O1 2.354(4) yes .
Na1 O2 2.274(4) yes .
Na1 O3 2.187(4) yes 7_655
Na1 O4 2.552(4) yes .
Na1 N3 2.418(5) yes .
O1 C1 1.334(5) yes .
O2 C28 1.312(5) yes .
O3 C7 1.253(5) yes .
O4 C27 1.368(6) yes .
O4 C29 1.439(6) yes .
N1 C7 1.337(6) yes .
N1 C8 1.477(6) yes .
N2 C15 1.481(6) yes .
N2 C22 1.291(6) yes .
N3 C31 1.136(7) yes .
C1 C2 1.416(6) yes .
C1 C6 1.406(6) yes .
C2 C3 1.366(6) yes .
C3 C4 1.369(7) yes .
C4 C5 1.373(6) yes .
C5 C6 1.410(6) yes .
C6 C7 1.502(6) yes .
C8 C9 1.535(6) yes .
C8 C15 1.537(6) yes .
C9 C10 1.377(6) yes .
C9 C14 1.390(7) yes .
C10 C11 1.386(7) yes .
C11 C12 1.377(7) yes .
C12 C13 1.369(7) yes .
C13 C14 1.396(7) yes .
C15 C16 1.543(6) yes .
C16 C17 1.390(7) yes .
C16 C21 1.365(7) yes .
C17 C18 1.401(7) yes .
C18 C19 1.364(8) yes .
C19 C20 1.380(8) yes .
C20 C21 1.379(7) yes .
C22 C23 1.429(7) yes .
C23 C24 1.420(7) yes .
C23 C28 1.417(6) yes .
C24 C25 1.366(8) yes .
C25 C26 1.396(7) yes .
C26 C27 1.368(7) yes .
C27 C28 1.426(6) yes .
C29 C30 1.503(7) yes .
C31 C32 1.457(7) yes .
C2 H1 0.930 no .
C3 H2 0.930 no .
C4 H3 0.930 no .
C5 H4 0.930 no .
C8 H5 0.980 no .
C10 H6 0.930 no .
C11 H7 0.930 no .
C12 H8 0.930 no .
C13 H9 0.930 no .
C14 H10 0.930 no .
C15 H11 0.980 no .
C17 H12 0.930 no .
C18 H13 0.930 no .
C19 H14 0.930 no .
C20 H15 0.930 no .
C21 H16 0.930 no .
C22 H17 0.930 no .
C24 H18 0.930 no .
C25 H19 0.930 no .
C26 H20 0.930 no .
C29 H21 0.970 no .
C29 H22 0.970 no .
C30 H23 0.960 no .
C30 H24 0.960 no .
C30 H25 0.960 no .
C32 H26 0.960 no .
C32 H27 0.960 no .
C32 H28 0.960 no .

loop_
_geom_contact_atom_site_label_1
_geom_contact_atom_site_label_2
_geom_contact_distance
_geom_contact_publ_flag
_geom_contact_site_symmetry_2
Cu1 C6 3.243(4) no .
Cu1 C23 3.299(5) no .
Na1 C2 3.563(5) no .
Na1 C30 3.451(5) no .
O1 C7 3.060(5) no .
O2 C22 2.906(5) no .
O3 C5 2.736(5) no .
O3 C8 2.671(5) no .
O3 C9 3.168(5) no .
O3 C10 3.312(6) no .
O4 C5 3.376(5) no 7_655
N1 C1 2.956(5) no .
N1 C10 2.894(6) no .
N1 C16 3.310(6) no .
N1 C17 3.357(6) no .
N2 C9 3.320(6) no .
N2 C17 3.414(6) no .
N2 C21 3.191(6) no .
N2 C28 2.950(6) no .
C1 C4 2.809(6) no .
C2 C5 2.727(6) no .
C3 C6 2.801(6) no .
C3 C17 3.501(7) no 7_655
C5 C29 3.595(6) no 7_645
C7 C9 3.138(6) no .
C7 C10 3.208(6) no .
C8 C17 2.958(7) no .
C9 C12 2.787(7) no .
C10 C13 2.751(7) no .
C11 C14 2.757(7) no .
C14 C15 3.057(7) no .
C16 C19 2.778(7) no .
C16 C22 3.211(7) no .
C17 C20 2.747(8) no .
C18 C21 2.754(7) no .
C21 C22 3.431(7) no .
C23 C26 2.796(7) no .
C24 C27 2.779(7) no .
C25 C28 2.817(7) no .
C26 C29 2.834(7) no .
O3 C32 3.371(6) no 2_645
O4 C18 3.319(6) no 2_655
O4 C19 3.401(6) no 2_655
N3 C18 3.600(7) no 2_655
C3 C21 3.567(7) no 3_564
C18 O4 3.319(6) no 2_645
C18 N3 3.600(7) no 2_645
C19 O4 3.401(6) no 2_645
C19 C26 3.533(7) no 2_645
C19 C27 3.181(7) no 2_645
C19 C28 3.463(7) no 2_645
C20 C26 3.452(7) no 2_645
C21 C3 3.567(7) no 3_565
C22 C24 3.507(7) no 5_676
C22 C25 3.393(7) no 5_676
C23 C24 3.429(7) no 5_676
C24 C22 3.507(7) no 5_676
C24 C23 3.429(7) no 5_676
C24 C24 3.546(7) no 5_676
C25 C22 3.393(7) no 5_676
C26 C19 3.533(7) no 2_655
C26 C20 3.452(7) no 2_655
C27 C19 3.181(7) no 2_655
C28 C19 3.463(7) no 2_655
C32 O3 3.371(6) no 2_655
Cu1 H5 3.5823 no .
Cu1 H6 3.5638 no .
Na1 H1 3.0118 no .
Na1 H4 3.1745 no 7_655
Na1 H23 3.1704 no .
Na1 H24 3.1388 no .
O1 H1 2.4841 no .
O2 H4 3.5577 no 7_655
O3 H1 3.2184 no 7_645
O3 H4 2.3781 no .
O3 H5 2.3766 no .
O3 H6 3.0372 no .
O3 H12 3.3904 no .
O3 H24 3.0648 no 7_645
O4 H4 2.5521 no 7_655
O4 H20 2.6417 no .
O4 H23 2.5529 no .
O4 H24 2.5513 no .
O4 H25 3.2154 no .
N1 H6 2.5296 no .
N1 H11 3.2263 no .
N1 H12 2.7650 no .
N2 H5 3.2234 no .
N2 H12 3.5031 no .
N2 H16 3.1418 no .
N3 H1 3.4244 no .
N3 H23 2.9494 no .
N3 H26 3.0455 no .
N3 H27 3.0563 no .
N3 H28 3.0497 no .
C1 H2 3.2689 no .
C1 H4 3.2467 no .
C2 H3 3.2108 no .
C2 H5 2.8303 no 7_655
C2 H12 3.5734 no 7_655
C3 H4 3.2040 no .
C3 H5 3.2572 no 7_655
C3 H10 3.5731 no 7_655
C4 H1 3.2072 no .
C4 H21 3.1828 no 7_645
C5 H2 3.2103 no .
C5 H21 3.1435 no 7_645
C5 H24 3.1786 no 7_645
C6 H1 3.2482 no .
C6 H3 3.2744 no .
C6 H6 3.4394 no .
C6 H24 3.5332 no 7_645
C7 H4 2.5683 no .
C7 H5 2.4790 no .
C7 H6 2.7007 no .
C7 H12 3.1777 no .
C7 H24 3.4140 no 7_645
C8 H1 3.1839 no 7_645
C8 H6 2.7095 no .
C8 H10 2.6343 no .
C8 H12 2.6354 no .
C9 H1 3.3778 no 7_645
C9 H7 3.2519 no .
C9 H9 3.2643 no .
C9 H11 2.4987 no .
C10 H5 3.1389 no .
C10 H8 3.2230 no .
C10 H10 3.2059 no .
C10 H24 3.3169 no 7_645
C11 H9 3.2236 no .
C12 H6 3.2203 no .
C12 H10 3.2270 no .
C12 H28 3.2378 no 7_645
C13 H7 3.2232 no .
C14 H1 3.2680 no 7_645
C14 H5 2.7340 no .
C14 H6 3.2073 no .
C14 H8 3.2299 no .
C14 H11 2.5911 no .
C15 H10 2.8384 no .
C15 H12 2.7289 no .
C15 H16 2.6089 no .
C15 H17 2.5047 no .
C16 H2 3.3756 no 7_645
C16 H5 2.5429 no .
C16 H13 3.2583 no .
C16 H15 3.2253 no .
C16 H17 3.2071 no .
C17 H2 3.4783 no 7_645
C17 H5 2.5733 no .
C17 H11 3.2715 no .
C17 H14 3.2312 no .
C17 H16 3.2107 no .
C18 H15 3.2106 no .
C19 H12 3.2293 no .
C19 H16 3.2290 no .
C20 H13 3.2170 no .
C21 H11 2.5909 no .
C21 H12 3.2100 no .
C21 H14 3.2323 no .
C21 H17 3.1348 no .
C22 H11 2.5123 no .
C22 H16 3.0645 no .
C22 H18 2.5966 no .
C23 H19 3.2639 no .
C24 H17 2.5682 no .
C24 H20 3.2274 no .
C26 H18 3.2317 no .
C26 H21 2.7261 no .
C26 H22 2.7533 no .
C27 H4 3.0448 no 7_655
C27 H19 3.2396 no .
C27 H21 2.6002 no .
C27 H22 2.5926 no .
C28 H4 3.5363 no 7_655
C28 H17 3.2996 no .
C28 H18 3.2806 no .
C28 H20 3.2653 no .
C29 H4 3.0395 no 7_655
C29 H20 2.5307 no .
C30 H4 3.4234 no 7_655
C31 H23 3.4128 no .
H1 H2 2.2868 no .
H1 H5 2.3248 no 7_655
H1 H10 3.0295 no 7_655
H2 H3 2.3090 no .
H2 H5 3.1269 no 7_655
H2 H10 2.8967 no 7_655
H3 H4 2.2972 no .
H3 H20 3.4256 no 7_645
H3 H21 2.8339 no 7_645
H4 H21 2.7708 no 7_645
H4 H24 2.8464 no 7_645
H5 H6 3.3338 no .
H5 H10 2.6699 no .
H5 H11 2.5495 no .
H5 H12 2.1816 no .
H6 H7 2.3153 no .
H6 H24 2.8776 no 7_645
H7 H8 2.3027 no .
H7 H23 3.5999 no 7_645
H7 H24 3.4104 no 7_645
H7 H25 3.5703 no 7_645
H8 H9 2.2972 no .
H8 H28 2.8658 no 7_645
H9 H10 2.3348 no .
H10 H11 2.2569 no .
H11 H12 3.5398 no .
H11 H16 2.4107 no .
H11 H17 2.2727 no .
H12 H13 2.3346 no .
H13 H14 2.2914 no .
H14 H15 2.3112 no .
H15 H16 2.3102 no .
H16 H17 2.5532 no .
H17 H18 2.3663 no .
H18 H19 2.2923 no .
H19 H20 2.3297 no .
H20 H21 2.2531 no .
H20 H22 2.3494 no .
H21 H23 2.8346 no .
H21 H24 2.3520 no .
H21 H25 2.3926 no .
H22 H23 2.3521 no .
H22 H24 2.8263 no .
H22 H25 2.3876 no .
Cu1 H23 3.5103 no 2_645
Cu1 H25 2.9850 no 2_645
Cu1 H26 3.3815 no 8_455
Cu1 H27 3.2286 no 8_455
Na1 H13 3.5183 no 2_655
Na1 H26 3.5065 no 8_455
O1 H7 3.2327 no 8_555
O1 H25 3.1777 no 2_645
O1 H26 3.0924 no 8_455
O2 H13 3.5836 no 2_655
O2 H14 3.4121 no 2_655
O2 H25 2.9692 no 2_645
O2 H26 3.5747 no 8_455
O3 H26 2.6697 no 2_645
O3 H28 3.2132 no 2_645
O4 H13 3.4040 no 2_655
O4 H14 3.5533 no 2_655
N2 H19 3.4508 no 5_676
N2 H22 3.5689 no 2_645
N3 H6 3.5442 no 8_555
N3 H7 3.0595 no 8_555
N3 H12 3.4255 no 2_655
N3 H13 2.9287 no 2_655
C1 H7 3.1261 no 8_555
C1 H8 3.4306 no 8_555
C1 H26 3.3891 no 8_455
C2 H7 2.9671 no 8_555
C2 H8 3.0786 no 8_555
C3 H8 2.9062 no 8_555
C3 H15 3.3756 no 3_564
C3 H16 2.8659 no 3_564
C4 H8 3.0436 no 8_555
C4 H16 2.9556 no 3_564
C4 H17 3.5533 no 3_564
C5 H8 3.3382 no 8_555
C5 H28 2.9426 no 2_645
C6 H8 3.5720 no 8_555
C6 H28 3.0933 no 2_645
C7 H26 3.1081 no 2_645
C7 H28 3.2803 no 2_645
C9 H19 3.0224 no 5_676
C10 H19 2.9433 no 5_676
C10 H27 3.0992 no 8_455
C11 H19 3.1898 no 5_676
C12 H19 3.4820 no 5_676
C13 H19 3.5459 no 5_676
C13 H20 3.1219 no 5_676
C14 H15 3.3557 no 5_666
C14 H19 3.3232 no 5_676
C14 H20 3.2225 no 5_676
C16 H22 3.0737 no 2_645
C17 H22 3.1132 no 2_645
C17 H23 3.1426 no 2_645
C18 H21 3.3434 no 1_545
C18 H22 3.2438 no 2_645
C18 H23 3.4717 no 2_645
C18 H25 3.3802 no 1_545
C19 H21 3.0556 no 1_545
C19 H22 3.3230 no 2_645
C20 H2 3.0338 no 3_565
C20 H10 3.2342 no 5_666
C20 H20 3.5326 no 2_645
C20 H22 3.2361 no 2_645
C21 H2 2.9049 no 3_565
C21 H3 3.4211 no 3_565
C21 H22 3.1232 no 2_645
C22 H18 3.5825 no 5_676
C22 H19 3.4155 no 5_676
C23 H9 3.5523 no 6_566
C23 H14 3.3400 no 2_655
C23 H18 3.2977 no 5_676
C24 H9 3.0790 no 6_566
C24 H17 3.5389 no 5_676
C24 H27 3.3647 no 4_675
C25 H15 3.4411 no 2_655
C25 H17 3.2681 no 5_676
C25 H27 3.3559 no 4_675
C26 H14 3.4996 no 2_655
C26 H15 3.3220 no 2_655
C26 H17 3.5094 no 5_676
C27 H14 3.0757 no 2_655
C28 H14 2.9893 no 2_655
C28 H18 3.5935 no 5_676
C29 H13 3.5805 no 1_565
C29 H14 3.1759 no 1_565
C30 H13 3.1516 no 1_565
C30 H14 3.5982 no 1_565
C31 H6 3.1256 no 8_555
C31 H7 3.2802 no 8_555
C31 H12 3.2334 no 2_655
C31 H13 3.3036 no 2_655
C32 H4 3.5123 no 2_655
C32 H6 3.1572 no 8_555
C32 H12 3.5392 no 2_655
C32 H18 3.2697 no 4_674
H1 H7 2.8869 no 8_555
H1 H8 3.5078 no 8_555
H2 C20 3.0338 no 3_564
H2 C21 2.9049 no 3_564
H2 H8 3.2464 no 8_555
H2 H15 2.6449 no 3_564
H2 H16 2.3728 no 3_564
H3 C21 3.4211 no 3_564
H3 H8 3.4539 no 8_555
H3 H11 3.1078 no 3_564
H3 H16 2.5549 no 3_564
H3 H17 2.8944 no 3_564
H4 C32 3.5123 no 2_645
H4 H26 3.3855 no 2_645
H4 H28 2.8266 no 2_645
H6 N3 3.5442 no 8_455
H6 C31 3.1256 no 8_455
H6 C32 3.1572 no 8_455
H6 H19 3.2846 no 5_676
H6 H26 3.3248 no 8_455
H6 H27 2.6102 no 8_455
H7 O1 3.2327 no 8_455
H7 N3 3.0595 no 8_455
H7 C1 3.1261 no 8_455
H7 C2 2.9671 no 8_455
H7 C31 3.2802 no 8_455
H7 H1 2.8869 no 8_455
H8 C1 3.4306 no 8_455
H8 C2 3.0786 no 8_455
H8 C3 2.9062 no 8_455
H8 C4 3.0436 no 8_455
H8 C5 3.3382 no 8_455
H8 C6 3.5720 no 8_455
H8 H1 3.5078 no 8_455
H8 H2 3.2464 no 8_455
H8 H3 3.4539 no 8_455
H8 H16 3.2884 no 6_466
H9 C23 3.5523 no 6_466
H9 C24 3.0790 no 6_466
H9 H14 3.2160 no 5_666
H9 H15 3.1888 no 5_666
H9 H18 2.9182 no 6_466
H9 H20 3.2006 no 5_676
H10 C20 3.2342 no 5_666
H10 H14 3.5781 no 5_666
H10 H15 2.6156 no 5_666
H10 H20 3.3504 no 5_676
H11 H3 3.1078 no 3_565
H11 H19 3.3335 no 5_676
H11 H20 3.4604 no 5_676
H12 N3 3.4255 no 2_645
H12 C31 3.2334 no 2_645
H12 C32 3.5392 no 2_645
H12 H22 3.5641 no 2_645
H12 H23 2.9554 no 2_645
H12 H26 2.9750 no 2_645
H13 Na1 3.5183 no 2_645
H13 O2 3.5836 no 2_645
H13 O4 3.4040 no 2_645
H13 N3 2.9287 no 2_645
H13 C29 3.5805 no 1_545
H13 C30 3.1516 no 1_545
H13 C31 3.3036 no 2_645
H13 H21 3.0887 no 1_545
H13 H23 3.5309 no 2_645
H13 H24 3.0033 no 1_545
H13 H25 2.6267 no 1_545
H14 O2 3.4121 no 2_645
H14 O4 3.5533 no 2_645
H14 C23 3.3400 no 2_645
H14 C26 3.4996 no 2_645
H14 C27 3.0757 no 2_645
H14 C28 2.9893 no 2_645
H14 C29 3.1759 no 1_545
H14 C30 3.5982 no 1_545
H14 H9 3.2160 no 5_666
H14 H10 3.5781 no 5_666
H14 H21 2.5168 no 1_545
H14 H22 3.2415 no 1_545
H14 H25 3.1368 no 1_545
H15 C3 3.3756 no 3_565
H15 C14 3.3557 no 5_666
H15 C25 3.4411 no 2_645
H15 C26 3.3220 no 2_645
H15 H2 2.6449 no 3_565
H15 H9 3.1888 no 5_666
H15 H10 2.6156 no 5_666
H15 H20 3.4475 no 2_645
H16 C3 2.8659 no 3_565
H16 C4 2.9556 no 3_565
H16 H2 2.3728 no 3_565
H16 H3 2.5549 no 3_565
H16 H8 3.2884 no 6_566
H16 H22 3.5983 no 2_645
H17 C4 3.5533 no 3_565
H17 C24 3.5389 no 5_676
H17 C25 3.2681 no 5_676
H17 C26 3.5094 no 5_676
H17 H3 2.8944 no 3_565
H17 H19 3.4404 no 5_676
H18 C22 3.5825 no 5_676
H18 C23 3.2977 no 5_676
H18 C28 3.5935 no 5_676
H18 C32 3.2697 no 4_675
H18 H9 2.9182 no 6_566
H18 H27 2.7456 no 4_675
H18 H28 2.9132 no 4_675
H19 N2 3.4508 no 5_676
H19 C9 3.0224 no 5_676
H19 C10 2.9433 no 5_676
H19 C11 3.1898 no 5_676
H19 C12 3.4820 no 5_676
H19 C13 3.5459 no 5_676
H19 C14 3.3232 no 5_676
H19 C22 3.4155 no 5_676
H19 H6 3.2846 no 5_676
H19 H11 3.3335 no 5_676
H19 H17 3.4404 no 5_676
H19 H27 2.7255 no 4_675
H20 C13 3.1219 no 5_676
H20 C14 3.2225 no 5_676
H20 C20 3.5326 no 2_655
H20 H9 3.2006 no 5_676
H20 H10 3.3504 no 5_676
H20 H11 3.4604 no 5_676
H20 H15 3.4475 no 2_655
H21 C18 3.3434 no 1_565
H21 C19 3.0556 no 1_565
H21 H13 3.0887 no 1_565
H21 H14 2.5168 no 1_565
H22 N2 3.5689 no 2_655
H22 C16 3.0737 no 2_655
H22 C17 3.1132 no 2_655
H22 C18 3.2438 no 2_655
H22 C19 3.3230 no 2_655
H22 C20 3.2361 no 2_655
H22 C21 3.1232 no 2_655
H22 H12 3.5641 no 2_655
H22 H14 3.2415 no 1_565
H22 H16 3.5983 no 2_655
H23 Cu1 3.5103 no 2_655
H23 C17 3.1426 no 2_655
H23 C18 3.4717 no 2_655
H23 H12 2.9554 no 2_655
H23 H13 3.5309 no 2_655
H24 H13 3.0033 no 1_565
H25 Cu1 2.9850 no 2_655
H25 O1 3.1777 no 2_655
H25 O2 2.9692 no 2_655
H25 C18 3.3802 no 1_565
H25 H13 2.6267 no 1_565
H25 H14 3.1368 no 1_565
H26 Cu1 3.3815 no 8_555
H26 Na1 3.5065 no 8_555
H26 O1 3.0924 no 8_555
H26 O2 3.5747 no 8_555
H26 O3 2.6697 no 2_655
H26 C1 3.3891 no 8_555
H26 C7 3.1081 no 2_655
H26 H4 3.3855 no 2_655
H26 H6 3.3248 no 8_555
H26 H12 2.9750 no 2_655
H27 Cu1 3.2286 no 8_555
H27 C10 3.0992 no 8_555
H27 C24 3.3647 no 4_674
H27 C25 3.3559 no 4_674
H27 H6 2.6102 no 8_555
H27 H18 2.7456 no 4_674
H27 H19 2.7255 no 4_674
H28 O3 3.2132 no 2_655
H28 C5 2.9426 no 2_655
H28 C6 3.0933 no 2_655
H28 C7 3.2803 no 2_655
H28 H4 2.8266 no 2_655
H28 H18 2.9132 no 4_674

loop_
_geom_torsion_atom_site_label_1
_geom_torsion_atom_site_label_2
_geom_torsion_atom_site_label_3
_geom_torsion_atom_site_label_4
_geom_torsion
_geom_torsion_publ_flag
_geom_torsion_site_symmetry_1
O1 Cu1 O2 Na1 4.04(13) no .
O1 Cu1 O2 C28 172.6(3) no .
O2 Cu1 O1 Na1 -3.87(13) no .
O2 Cu1 O1 C1 -166.1(3) no .
O1 Cu1 N1 C7 1.9(3) no .
O1 Cu1 N1 C8 -178.9(2) no .
N1 Cu1 O1 Na1 169.16(13) no .
N1 Cu1 O1 C1 6.9(3) no .
O2 Cu1 N2 C15 -174.0(2) no .
O2 Cu1 N2 C22 11.4(3) no .
N2 Cu1 O2 Na1 179.40(15) no .
N2 Cu1 O2 C28 -12.0(3) no .
N1 Cu1 N2 C15 13.1(2) no .
N1 Cu1 N2 C22 -161.4(3) no .
N2 Cu1 N1 C7 -173.6(3) no .
N2 Cu1 N1 C8 5.5(3) no .
O1 Na1 O2 Cu1 -3.48(12) no .
O1 Na1 O2 C28 -172.2(3) no .
O2 Na1 O1 Cu1 3.50(12) no .
O2 Na1 O1 C1 164.1(3) no .
O3 Na1 O1 Cu1 -108.84(13) no 7_655
O3 Na1 O1 C1 51.8(3) no 7_655
O1 Na1 O4 C27 -3.4(3) no .
O1 Na1 O4 C29 178.12(17) no .
O4 Na1 O1 Cu1 1.4(2) no .
O4 Na1 O1 C1 162.04(19) no .
N3 Na1 O1 Cu1 126.30(15) no .
N3 Na1 O1 C1 -73.1(3) no .
O3 Na1 O2 Cu1 88.05(16) no 7_655
O3 Na1 O2 C28 -80.7(3) no 7_655
O2 Na1 O4 C27 -5.57(17) no .
O2 Na1 O4 C29 176.0(3) no .
O4 Na1 O2 Cu1 174.82(17) no .
O4 Na1 O2 C28 6.0(2) no .
N3 Na1 O2 Cu1 -94.43(19) no .
N3 Na1 O2 C28 96.8(3) no .
O3 Na1 O4 C27 107.95(19) no 7_655
O3 Na1 O4 C29 -70.5(2) no 7_655
N3 Na1 O4 C27 -127.7(2) no .
N3 Na1 O4 C29 53.8(3) no .
Cu1 O1 C1 C2 168.9(2) no .
Cu1 O1 C1 C6 -9.7(5) no .
Na1 O1 C1 C2 12.1(5) no .
Na1 O1 C1 C6 -166.5(3) no .
Cu1 O2 C28 C23 9.2(6) no .
Cu1 O2 C28 C27 -172.0(2) no .
Na1 O2 C28 C23 175.3(3) no .
Na1 O2 C28 C27 -5.9(5) no .
Na1 O4 C27 C26 -175.3(3) no .
Na1 O4 C27 C28 5.0(4) no .
Na1 O4 C29 C30 -2.2(4) no .
C27 O4 C29 C30 179.4(3) no .
C29 O4 C27 C26 3.3(6) no .
C29 O4 C27 C28 -176.4(3) no .
Cu1 N1 C7 O3 175.8(3) no .
Cu1 N1 C7 C6 -7.8(6) no .
Cu1 N1 C8 C9 103.0(3) no .
Cu1 N1 C8 C15 -21.6(4) no .
C7 N1 C8 C9 -77.8(5) no .
C7 N1 C8 C15 157.6(3) no .
C8 N1 C7 O3 -3.4(6) no .
C8 N1 C7 C6 173.1(3) no .
Cu1 N2 C15 C8 -27.6(4) no .
Cu1 N2 C15 C16 97.0(3) no .
Cu1 N2 C22 C23 -8.4(7) no .
C15 N2 C22 C23 177.4(4) no .
C22 N2 C15 C8 147.3(4) no .
C22 N2 C15 C16 -88.1(5) no .
O1 C1 C2 C3 -178.7(3) no .
O1 C1 C6 C5 -179.2(4) no .
O1 C1 C6 C7 2.7(7) no .
C2 C1 C6 C5 2.2(6) no .
C2 C1 C6 C7 -175.9(4) no .
C6 C1 C2 C3 0.1(6) no .
C1 C2 C3 C4 -1.5(7) no .
C2 C3 C4 C5 0.4(7) no .
C3 C4 C5 C6 2.0(7) no .
C4 C5 C6 C1 -3.3(6) no .
C4 C5 C6 C7 175.0(4) no .
C1 C6 C7 O3 -177.0(4) no .
C1 C6 C7 N1 6.4(6) no .
C5 C6 C7 O3 4.8(6) no .
C5 C6 C7 N1 -171.8(4) no .
N1 C8 C9 C10 2.5(6) no .
N1 C8 C9 C14 178.9(3) no .
N1 C8 C15 N2 30.6(5) no .
N1 C8 C15 C16 -91.9(4) no .
C9 C8 C15 N2 -95.4(4) no .
C9 C8 C15 C16 142.2(4) no .
C15 C8 C9 C10 125.5(4) no .
C15 C8 C9 C14 -58.1(5) no .
C8 C9 C10 C11 177.2(4) no .
C8 C9 C14 C13 -177.3(4) no .
C10 C9 C14 C13 -0.7(7) no .
C14 C9 C10 C11 0.7(7) no .
C9 C10 C11 C12 -0.6(7) no .
C10 C11 C12 C13 0.5(7) no .
C11 C12 C13 C14 -0.4(8) no .
C12 C13 C14 C9 0.5(7) no .
N2 C15 C16 C17 -99.3(4) no .
N2 C15 C16 C21 82.1(5) no .
C8 C15 C16 C17 22.7(6) no .
C8 C15 C16 C21 -155.9(4) no .
C15 C16 C17 C18 -177.4(4) no .
C15 C16 C21 C20 178.1(4) no .
C17 C16 C21 C20 -0.5(7) no .
C21 C16 C17 C18 1.2(7) no .
C16 C17 C18 C19 0.2(7) no .
C17 C18 C19 C20 -2.2(7) no .
C18 C19 C20 C21 2.9(7) no .
C19 C20 C21 C16 -1.5(8) no .
N2 C22 C23 C24 -178.7(4) no .
N2 C22 C23 C28 1.2(7) no .
C22 C23 C24 C25 -179.3(4) no .
C22 C23 C28 O2 -1.4(7) no .
C22 C23 C28 C27 179.7(4) no .
C24 C23 C28 O2 178.4(4) no .
C24 C23 C28 C27 -0.4(6) no .
C28 C23 C24 C25 0.9(7) no .
C23 C24 C25 C26 0.1(7) no .
C24 C25 C26 C27 -1.5(7) no .
C25 C26 C27 O4 -177.7(4) no .
C25 C26 C27 C28 2.0(7) no .
O4 C27 C28 O2 -0.2(6) no .
O4 C27 C28 C23 178.7(3) no .
C26 C27 C28 O2 -179.9(4) no .
C26 C27 C28 C23 -1.0(6) no .
